data_7054571
loop_
_publ_author_name
'Turbiez, Mathieu'
'Faye, Djibril'
'Leriche, Philippe'
'Fr\`ere, Pierre'

_publ_section_title
;
 Bis-EDOT end capped by n-hexyl or n-hexylsulfanyl groups: the effect of
 the substituents on the stability of the oxidized states
;
_journal_issue 3
_journal_name_full 'New J. Chem.'
_journal_page_first 1678
_journal_paper_doi 10.1039/C4NJ01684J
_journal_volume 39
_journal_year 2015
_chemical_formula_moiety 'C24 H34 O4 S4'
_chemical_formula_sum 'C24 H34 O4 S4'
_chemical_formula_weight 514.75
_space_group_IT_number 2
_symmetry_cell_setting triclinic
_symmetry_space_group_name_Hall '-P 1'
_symmetry_space_group_name_H-M 'P -1'
_atom_sites_solution_hydrogens geom
_atom_sites_solution_primary direct
_atom_sites_solution_secondary difmap
_audit_creation_date 2014-09-23T12:04:23-00:00
_audit_creation_method 'WinGX routine CIF_UPDATE'
_audit_update_record
;
2014-09-25 deposited with the CCDC.
2014-11-26 downloaded from the CCDC.
;
_cell_angle_alpha 84.19(1)
_cell_angle_beta 86.42(1)
_cell_angle_gamma 84.08(2)
_cell_formula_units_Z 1
_cell_length_a 4.919(2)
_cell_length_b 7.285(1)
_cell_length_c 18.574(2)
_cell_measurement_reflns_used 25
_cell_measurement_temperature 293(2)
_cell_measurement_theta_max 14
_cell_measurement_theta_min 9
_cell_volume 657.7(3)
_computing_cell_refinement 'CAD4 Express (Enraf Nonius, 1994)'
_computing_data_collection 'CAD4 Express (Enraf Nonius, 1994)'
_computing_data_reduction 'XCAD4 (Harms & Wocadlo, 1995)'
_computing_molecular_graphics 'DIAMOND 3.2i (Crystal Impact GbR 2005)'
_computing_publication_material 'WinGX publication routines (Farrugia, 1999)'
_computing_structure_refinement 'SHELXL-97 (Sheldrick, 1997)'
_computing_structure_solution 'SHELXS-97 (Sheldrick, 1997)'
_diffrn_ambient_temperature 293(2)
_diffrn_measured_fraction_theta_full 0.992
_diffrn_measured_fraction_theta_max 0.992
_diffrn_measurement_device_type 'Enraf Nonius MACH3'
_diffrn_measurement_method 'non-profiled omega/2theta scans'
_diffrn_radiation_monochromator graphite
_diffrn_radiation_probe x-ray
_diffrn_radiation_type MoK\a
_diffrn_radiation_wavelength 0.71073
_diffrn_reflns_av_R_equivalents 0.0161
_diffrn_reflns_limit_h_max 0
_diffrn_reflns_limit_h_min -6
_diffrn_reflns_limit_k_max 10
_diffrn_reflns_limit_k_min -10
_diffrn_reflns_limit_l_max 26
_diffrn_reflns_limit_l_min -26
_diffrn_reflns_number 4216
_diffrn_reflns_theta_full 30.04
_diffrn_reflns_theta_max 30.04
_diffrn_reflns_theta_min 2.82
_diffrn_standards_decay_% 1
_diffrn_standards_interval_time 120
_diffrn_standards_number 3
_exptl_absorpt_coefficient_mu 0.388
_exptl_absorpt_correction_T_max 0.959
_exptl_absorpt_correction_T_min 0.948
_exptl_absorpt_correction_type psi-scan
_exptl_crystal_colour yellow
_exptl_crystal_density_diffrn 1.3
_exptl_crystal_density_method 'not measured'
_exptl_crystal_description colorless
_exptl_crystal_F_000 274
_exptl_crystal_recrystallization_method 'Re-crystallisation from solvent: Ethanol'
_exptl_crystal_size_max 0.45
_exptl_crystal_size_mid 0.34
_exptl_crystal_size_min 0.11
_refine_diff_density_max 0.706
_refine_diff_density_min -0.58
_refine_ls_extinction_method none
_refine_ls_goodness_of_fit_ref 1.032
_refine_ls_hydrogen_treatment constr
_refine_ls_matrix_type full
_refine_ls_number_parameters 146
_refine_ls_number_reflns 3803
_refine_ls_number_restraints 0
_refine_ls_restrained_S_all 1.032
_refine_ls_R_factor_all 0.0838
_refine_ls_R_factor_gt 0.0571
_refine_ls_shift/su_max 0
_refine_ls_structure_factor_coef Fsqd
_refine_ls_weighting_details 'calc w=1/[\s^2^(Fo^2^)+(0.0998P)^2^+0.3053P] where P=(Fo^2^+2Fc^2^)/3'
_refine_ls_weighting_scheme calc
_refine_ls_wR_factor_gt 0.1577
_refine_ls_wR_factor_ref 0.1763
_reflns_number_gt 2847
_reflns_number_total 3803
_reflns_threshold_expression >2sigma(I)
_cod_data_source_file c4nj01684j2.cif
_cod_data_source_block pfl01
_cod_depositor_comments 'Adding full bibliography for 7054571.cif.'
_cod_database_code 7054571

loop_
_symmetry_equiv_pos_as_xyz
'x, y, z'
'-x, -y, -z'

loop_
_atom_site_label
_atom_site_type_symbol
_atom_site_fract_x
_atom_site_fract_y
_atom_site_fract_z
_atom_site_U_iso_or_equiv
_atom_site_adp_type
_atom_site_occupancy
_atom_site_calc_flag
_atom_site_refinement_flags
C1 C 0.5403(4) 0.5264(3) 0.03395(12) 0.0372(4) Uani 1 d .
C2 C 0.4455(4) 0.6815(3) 0.06790(12) 0.0372(4) Uani 1 d .
C3 C 0.5695(4) 0.6955(3) 0.13345(12) 0.0396(4) Uani 1 d .
C4 C 0.7595(5) 0.5488(3) 0.15056(13) 0.0433(5) Uani 1 d .
C5 C 0.2235(10) 0.9734(5) 0.0782(2) 0.0939(14) Uani 1 d .
H5A H 0.3389 1.0612 0.0523 0.113 Uiso 1 calc R
H5B H 0.0359 1.0278 0.0744 0.113 Uiso 1 calc R
C6 C 0.2804(11) 0.9608(5) 0.1489(2) 0.1069(18) Uani 1 d .
H6A H 0.1188 0.9242 0.1771 0.128 Uiso 1 calc R
H6B H 0.307 1.0845 0.1604 0.128 Uiso 1 calc R
C7 C 0.7273(6) 0.4257(4) 0.29609(14) 0.0553(6) Uani 1 d .
H7A H 0.8032 0.4343 0.3425 0.066 Uiso 1 calc R
H7B H 0.5579 0.5065 0.2941 0.066 Uiso 1 calc R
C8 C 0.6623(6) 0.2287(4) 0.29262(15) 0.0582(6) Uani 1 d .
H8A H 0.8315 0.1475 0.2919 0.07 Uiso 1 calc R
H8B H 0.5738 0.2207 0.248 0.07 Uiso 1 calc R
C9 C 0.4778(7) 0.1633(5) 0.35618(17) 0.0639(7) Uani 1 d .
H9A H 0.3046 0.24 0.3545 0.077 Uiso 1 calc R
H9B H 0.5606 0.1822 0.4006 0.077 Uiso 1 calc R
C10 C 0.4213(7) -0.0390(5) 0.35922(18) 0.0684(8) Uani 1 d .
H10A H 0.3342 -0.0579 0.3155 0.082 Uiso 1 calc R
H10B H 0.5941 -0.1163 0.3602 0.082 Uiso 1 calc R
C11 C 0.2420(9) -0.0997(6) 0.4239(2) 0.0863(11) Uani 1 d .
H11A H 0.3256 -0.0739 0.4673 0.104 Uiso 1 calc R
H11B H 0.0673 -0.025 0.4215 0.104 Uiso 1 calc R
C12 C 0.1901(13) -0.2992(7) 0.4315(3) 0.1201(19) Uani 1 d .
H12A H 0.1426 -0.3335 0.3857 0.18 Uiso 1 calc R
H12B H 0.0423 -0.3182 0.4669 0.18 Uiso 1 calc R
H12C H 0.3522 -0.3741 0.4469 0.18 Uiso 1 calc R
O1 O 0.2520(3) 0.8125(2) 0.03999(10) 0.0475(4) Uani 1 d .
O2 O 0.5074(4) 0.8400(2) 0.17418(10) 0.0510(4) Uani 1 d .
S1 S 0.78492(12) 0.39539(8) 0.08513(3) 0.04444(18) Uani 1 d .
S2 S 0.96545(13) 0.51026(10) 0.22447(4) 0.0546(2) Uani 1 d .

loop_
_atom_site_aniso_label
_atom_site_aniso_U_11
_atom_site_aniso_U_22
_atom_site_aniso_U_33
_atom_site_aniso_U_23
_atom_site_aniso_U_13
_atom_site_aniso_U_12
C1 0.0355(9) 0.0340(9) 0.0399(10) 0.0004(8) -0.0042(8) 0.0044(7)
C2 0.0349(9) 0.0326(9) 0.0419(10) 0.0010(8) -0.0042(8) 0.0037(7)
C3 0.0400(10) 0.0371(10) 0.0412(10) -0.0018(8) -0.0046(8) -0.0016(8)
C4 0.0418(11) 0.0437(11) 0.0437(11) 0.0012(9) -0.0099(9) -0.0007(9)
C5 0.126(3) 0.068(2) 0.086(2) -0.0382(18) -0.051(2) 0.058(2)
C6 0.144(4) 0.074(2) 0.105(3) -0.049(2) -0.071(3) 0.060(2)
C7 0.0590(15) 0.0629(16) 0.0439(12) -0.0003(11) -0.0126(11) -0.0047(12)
C8 0.0600(16) 0.0652(16) 0.0496(14) 0.0005(12) -0.0057(12) -0.0121(13)
C9 0.0655(17) 0.0710(19) 0.0536(15) 0.0018(13) -0.0046(13) -0.0047(14)
C10 0.0700(19) 0.076(2) 0.0599(17) -0.0024(15) 0.0011(15) -0.0180(16)
C11 0.100(3) 0.094(3) 0.067(2) -0.0009(19) 0.004(2) -0.035(2)
C12 0.134(4) 0.095(3) 0.130(4) 0.007(3) 0.023(4) -0.043(3)
O1 0.0500(9) 0.0397(8) 0.0513(9) -0.0076(7) -0.0162(7) 0.0141(7)
O2 0.0555(10) 0.0461(9) 0.0521(10) -0.0115(7) -0.0128(8) 0.0040(7)
S1 0.0429(3) 0.0404(3) 0.0471(3) -0.0005(2) -0.0091(2) 0.0107(2)
S2 0.0460(3) 0.0631(4) 0.0551(4) 0.0069(3) -0.0204(3) -0.0084(3)

loop_
_atom_type_symbol
_atom_type_description
_atom_type_scat_dispersion_real
_atom_type_scat_dispersion_imag
_atom_type_scat_source
C C 0.0033 0.0016 'International Tables Vol C Tables 4.2.6.8 and 6.1.1.4'
H H 0 0 'International Tables Vol C Tables 4.2.6.8 and 6.1.1.4'
O O 0.0106 0.006 'International Tables Vol C Tables 4.2.6.8 and 6.1.1.4'
S S 0.1246 0.1234 'International Tables Vol C Tables 4.2.6.8 and 6.1.1.4'

loop_
_geom_angle_atom_site_label_1
_geom_angle_atom_site_label_2
_geom_angle_atom_site_label_3
_geom_angle
_geom_angle_site_symmetry_1
_geom_angle_site_symmetry_3
C2 C1 C1 127.9(2) . 2_665
C2 C1 S1 109.33(16) . .
C1 C1 S1 122.7(2) 2_665 .
O1 C2 C1 122.9(2) . .
O1 C2 C3 122.81(19) . .
C1 C2 C3 114.32(18) . .
O2 C3 C4 124.2(2) . .
O2 C3 C2 123.19(19) . .
C4 C3 C2 112.6(2) . .
C3 C4 S1 110.59(18) . .
C3 C4 S2 128.6(2) . .
S1 C4 S2 120.79(13) . .
C6 C5 O1 120.3(3) . .
C6 C5 H5A 107.2 . .
O1 C5 H5A 107.2 . .
C6 C5 H5B 107.2 . .
O1 C5 H5B 107.2 . .
H5A C5 H5B 106.9 . .
C5 C6 O2 119.7(3) . .
C5 C6 H6A 107.4 . .
O2 C6 H6A 107.4 . .
C5 C6 H6B 107.4 . .
O2 C6 H6B 107.4 . .
H6A C6 H6B 106.9 . .
C8 C7 S2 114.9(2) . .
C8 C7 H7A 108.6 . .
S2 C7 H7A 108.6 . .
C8 C7 H7B 108.6 . .
S2 C7 H7B 108.6 . .
H7A C7 H7B 107.5 . .
C7 C8 C9 112.1(3) . .
C7 C8 H8A 109.2 . .
C9 C8 H8A 109.2 . .
C7 C8 H8B 109.2 . .
C9 C8 H8B 109.2 . .
H8A C8 H8B 107.9 . .
C8 C9 C10 114.9(3) . .
C8 C9 H9A 108.5 . .
C10 C9 H9A 108.5 . .
C8 C9 H9B 108.5 . .
C10 C9 H9B 108.5 . .
H9A C9 H9B 107.5 . .
C11 C10 C9 113.3(3) . .
C11 C10 H10A 108.9 . .
C9 C10 H10A 108.9 . .
C11 C10 H10B 108.9 . .
C9 C10 H10B 108.9 . .
H10A C10 H10B 107.7 . .
C12 C11 C10 115.7(4) . .
C12 C11 H11A 108.4 . .
C10 C11 H11A 108.4 . .
C12 C11 H11B 108.4 . .
C10 C11 H11B 108.4 . .
H11A C11 H11B 107.4 . .
C11 C12 H12A 109.5 . .
C11 C12 H12B 109.5 . .
H12A C12 H12B 109.5 . .
C11 C12 H12C 109.5 . .
H12A C12 H12C 109.5 . .
H12B C12 H12C 109.5 . .
C2 O1 C5 112.0(2) . .
C3 O2 C6 112.5(2) . .
C4 S1 C1 93.13(10) . .
C4 S2 C7 101.71(12) . .

loop_
_geom_bond_atom_site_label_1
_geom_bond_atom_site_label_2
_geom_bond_distance
_geom_bond_site_symmetry_2
C1 C2 1.374(3) .
C1 C1 1.445(4) 2_665
C1 S1 1.728(2) .
C2 O1 1.364(2) .
C2 C3 1.413(3) .
C3 O2 1.356(3) .
C3 C4 1.371(3) .
C4 S1 1.723(2) .
C4 S2 1.740(2) .
C5 C6 1.353(5) .
C5 O1 1.420(3) .
C5 H5A 0.97 .
C5 H5B 0.97 .
C6 O2 1.421(4) .
C6 H6A 0.97 .
C6 H6B 0.97 .
C7 C8 1.511(4) .
C7 S2 1.819(3) .
C7 H7A 0.97 .
C7 H7B 0.97 .
C8 C9 1.512(4) .
C8 H8A 0.97 .
C8 H8B 0.97 .
C9 C10 1.523(5) .
C9 H9A 0.97 .
C9 H9B 0.97 .
C10 C11 1.502(5) .
C10 H10A 0.97 .
C10 H10B 0.97 .
C11 C12 1.492(6) .
C11 H11A 0.97 .
C11 H11B 0.97 .
C12 H12A 0.96 .
C12 H12B 0.96 .
C12 H12C 0.96 .
